data_7207459
loop_
_publ_author_name
'Bock, Dominique Anna'
'Lehmann, Christian W.'

_publ_section_title
;
 Chirality determination from X-ray powder data---diastereomeric
 co-crystals of mandelic acid and proline amide
;
_journal_issue 5
_journal_name_full CrystEngComm
_journal_page_first 1534
_journal_paper_doi 10.1039/c2ce06427h
_journal_volume 14
_journal_year 2012
_chemical_absolute_configuration rm
_chemical_formula_moiety 'C5 H11 N2 O, C8 H7 O3'
_chemical_formula_sum 'C13 H18 N2 O4'
_chemical_formula_weight 266.29
_chemical_melting_point 426.3
_chemical_name_common (R)-Mandelsaeure-(R)-Prolinamid
_chemical_name_systematic
;
(R)-Mandelsaeure-(R)-Prolinamid
;
_space_group_IT_number 19
_symmetry_cell_setting orthorhombic
_symmetry_Int_Tables_number 19
_symmetry_space_group_name_Hall 'P 2ac 2ab'
_symmetry_space_group_name_H-M 'P 21 21 21'
_cell_angle_alpha 90
_cell_angle_beta 90
_cell_angle_gamma 90
_cell_formula_units_Z 4
_cell_length_a 9.47497(16)
_cell_length_b 10.17469(14)
_cell_length_c 14.53205(25)
_cell_measurement_temperature 298
_cell_volume 1400.96(4)
_computing_cell_refinement 'TOPAS Academic (Coelho, 2007)'
_computing_data_collection 'Stoe WINXPOW (Stoe & Cie, 1988)'
_computing_data_reduction 'DASH (David et al., 2006)'
_computing_molecular_graphics 'Mercury (Macrae et al., 2008)'
_computing_structure_refinement 'TOPAS Academic (Coelho, 2007)'
_computing_structure_solution 'DASH (David et al., 2006)'
_diffrn_ambient_temperature 298
_diffrn_measurement_device_type
;
STOE STADI P diffractometer equipped with a linear position sensitive detector.
;
_diffrn_radiation_monochromator 'Ge (111) primary monochromator'
_diffrn_radiation_type 'Cu K\a~1~'
_diffrn_radiation_wavelength 1.54056
_exptl_absorpt_coefficient_mu 0.783
_exptl_absorpt_correction_type none
_exptl_crystal_colour white
_exptl_crystal_density_diffrn 1.263
_exptl_crystal_description powder
_exptl_crystal_F_000 568.0
_pd_char_colour white
_pd_char_particle_morphology 'no specific habit'
_pd_meas_2theta_range_inc 0.01
_pd_meas_2theta_range_max 64.99
_pd_meas_2theta_range_min 4
_pd_meas_number_of_points 6100
_pd_meas_scan_method step
_pd_prep_cool_rate none
_pd_prep_temperature 298
_pd_proc_info_excluded_regions none
_pd_proc_ls_background_function
;
Bayesian high-pass filter with 20 terms
;
_pd_proc_ls_pref_orient_corr none
_pd_proc_ls_profile_function
;
pseudo-Voigt
;
_pd_proc_ls_prof_R_factor 0.02755
_pd_proc_ls_prof_wR_expected 0.02750
_pd_proc_ls_prof_wR_factor 0.03753
_pd_proc_wavelength 1.5406
_pd_spec_mounting
;
Samples were prepared by filling the material between two zero scattering foils'
;
_pd_spec_mount_mode transmission
_pd_spec_shape cylinder
_refine_ls_extinction_method none
_refine_ls_goodness_of_fit_all 1.365
_refine_ls_hydrogen_treatment noref
_refine_ls_matrix_type fullcycle
_refine_ls_number_constraints 0
_refine_ls_shift/su_max 0.001
_refine_ls_structure_factor_coef Inet
_refine_ls_weighting_details w=1/\s[Y~obs~)^2^
_refine_ls_weighting_scheme sigma
_cod_data_source_file c2ce06427h.txt
_cod_data_source_block 460
_cod_original_cell_volume 1400.960(39)
_cod_database_code 7207459

loop_
_symmetry_equiv_pos_as_xyz
'-x, y+1/2, -z+1/2'
'-x+1/2, -y, z+1/2'
'x, y, z'
'x+1/2, -y+1/2, -z'

loop_
_atom_site_label
_atom_site_type_symbol
_atom_site_symmetry_multiplicity
_atom_site_fract_x
_atom_site_fract_y
_atom_site_fract_z
_atom_site_occupancy
_atom_site_B_iso_or_equiv
_atom_site_U_iso_or_equiv
C1 C 0 0.70562(27) 0.12048(25) 0.93056(15) 1 3.67(11) 0.04644
N2 N 0 0.56700(15) 0.19210(12) 0.926467(91) 1 3.67(11) 0.04644
C3 C 0 0.75089(26) 0.10295(25) 0.83059(18) 1 3.67(11) 0.04644
C4 C 0 0.68595(30) -0.00884(28) 0.97929(28) 1 3.67(11) 0.04644
H5 H 0 0.77458(89) 0.17061(98) 0.96414(63) 1 4.40(13) 0.05573
C6 C 0 0.53239(25) 0.21775(24) 0.82837(16) 1 3.67(11) 0.04644
H7 H 0 0.5718(11) 0.27144(89) 0.95372(55) 1 4.40(13) 0.05573
H8 H 0 0.50161(99) 0.13848(91) 0.95009(55) 1 4.40(13) 0.05573
C9 C 0 0.61521(25) 0.11401(25) 0.77559(18) 1 3.67(11) 0.04644
H10 H 0 0.79439(93) 0.01824(73) 0.82279(59) 1 4.40(13) 0.05573
H11 H 0 0.81627(91) 0.17126(82) 0.81326(58) 1 4.40(13) 0.05573
O12 O 0 0.57430(34) -0.06752(31) 0.97837(23) 1 2.674(96) 0.03386
N13 N 0 0.80452(28) -0.05647(23) 1.01691(21) 1 3.67(11) 0.04644
H14 H 0 0.56374(93) 0.30455(86) 0.81124(56) 1 4.40(13) 0.05573
H15 H 0 0.43249(95) 0.21256(83) 0.81738(55) 1 4.40(13) 0.05573
H16 H 0 0.5646(11) 0.03117(79) 0.77454(63) 1 4.40(13) 0.05573
H17 H 0 0.63198(90) 0.14223(83) 0.71391(62) 1 4.40(13) 0.05573
H18 H 0 0.8651(12) -0.00177(82) 1.04309(58) 1 4.40(13) 0.05573
H19 H 0 0.8040(11) -0.13992(85) 1.03470(71) 1 4.40(13) 0.05573
C20 C 0 0.41228(22) 0.13318(19) 0.34870(17) 1 3.67(11) 0.04644
C21 C 0 0.37427(26) 0.06603(22) 0.26964(16) 1 3.67(11) 0.04644
C22 C 0 0.53022(24) 0.21492(21) 0.34735(17) 1 3.67(11) 0.04644
C23 C 0 0.32606(22) 0.11677(23) 0.43499(18) 1 3.67(11) 0.04644
C24 C 0 0.45503(24) 0.08163(22) 0.18969(16) 1 3.67(11) 0.04644
H25 H 0 0.29472(91) 0.01061(72) 0.26979(55) 1 4.40(13) 0.05573
C26 C 0 0.61023(27) 0.22958(22) 0.26721(16) 1 3.67(11) 0.04644
H27 H 0 0.55610(97) 0.25962(87) 0.39981(58) 1 4.40(13) 0.05573
O28 O 0 0.18944(27) 0.16203(26) 0.41659(21) 1 2.674(96) 0.03386
C29 C 0 0.32628(18) -0.02916(15) 0.46317(18) 1 3.67(11) 0.04644
H30 H 0 0.3814(12) 0.16480(89) 0.48716(59) 1 4.40(13) 0.05573
C31 C 0 0.57006(25) 0.16148(20) 0.18926(16) 1 3.67(11) 0.04644
H32 H 0 0.4306(11) 0.03761(80) 0.13547(55) 1 4.40(13) 0.05573
H33 H 0 0.69070(92) 0.28564(89) 0.26687(64) 1 4.40(13) 0.05573
H34 H 0 0.1327(11) 0.11239(89) 0.44001(57) 1 4.40(13) 0.05573
O35 O 0 0.43797(18) -0.07842(22) 0.49275(20) 1 2.674(96) 0.03386
O36 O 0 0.21193(17) -0.09028(20) 0.45689(20) 1 2.674(96) 0.03386
H37 H 0 0.62099(97) 0.16974(87) 0.13584(55) 1 4.40(13) 0.05573

loop_
_atom_type_symbol
_atom_type_description
_atom_type_scat_source
C C 'International Tables Vol C Table 6.1.1.4'
H H 'International Tables Vol C Table 6.1.1.4'
N N 'International Tables Vol C Table 6.1.1.4'
O O 'International Tables Vol C Table 6.1.1.4'

loop_
_geom_angle_atom_site_label_1
_geom_angle_atom_site_label_2
_geom_angle_atom_site_label_3
_geom_angle
N2 C1 C3 105.3(2)
N2 C1 C4 109.6(2)
N2 C1 H5 110.9(6)
C3 C1 C4 112.4(2)
C3 C1 H5 110.8(6)
C4 C1 H5 108.0(6)
C1 N2 C6 108.4(2)
C1 N2 H7 111.8(6)
C1 N2 H8 107.3(6)
C6 N2 H7 106.0(6)
C6 N2 H8 108.7(6)
H7 N2 H8 114.5(8)
C1 C3 C9 104.7(2)
C1 C3 H10 109.7(5)
C1 C3 H11 110.2(6)
C9 C3 H10 111.6(5)
C9 C3 H11 110.7(6)
H10 C3 H11 109.9(7)
C1 C4 O12 122.1(3)
C1 C4 N13 113.8(3)
O12 C4 N13 123.8(3)
N2 C6 C9 104.3(2)
N2 C6 H14 109.9(5)
N2 C6 H15 111.5(5)
C9 C6 H14 110.3(6)
C9 C6 H15 112.7(5)
H14 C6 H15 108.1(8)
C3 C9 C6 102.8(2)
C3 C9 H16 111.3(6)
C3 C9 H17 112.1(6)
C6 C9 H16 110.8(6)
C6 C9 H17 110.5(6)
H16 C9 H17 109.2(8)
C4 N13 H18 119.4(7)
C4 N13 H19 117.4(7)
H18 N13 H19 118.6(9)
C21 C20 C22 119.5(2)
C21 C20 C23 119.7(2)
C22 C20 C23 120.9(2)
C20 C21 C24 119.3(2)
C20 C21 H25 120.1(5)
C24 C21 H25 120.5(5)
C20 C22 C26 120.7(2)
C20 C22 H27 119.8(6)
C26 C22 H27 119.5(6)
C20 C23 O28 107.8(2)
C20 C23 C29 109.1(2)
C20 C23 H30 106.3(6)
O28 C23 C29 111.7(2)
O28 C23 H30 116.7(6)
C29 C23 H30 105.0(6)
C21 C24 C31 120.7(2)
C21 C24 H32 120.6(6)
C31 C24 H32 118.7(6)
C22 C26 C31 118.7(2)
C22 C26 H33 120.2(6)
C31 C26 H33 121.1(6)
C23 O28 H34 108.9(9)
C23 C29 O35 118.7(2)
C23 C29 O36 117.3(2)
O35 C29 O36 124.0(2)
C24 C31 C26 121.1(2)
C24 C31 H37 118.7(6)
C26 C31 H37 120.2(6)

loop_
_geom_bond_atom_site_label_1
_geom_bond_atom_site_label_2
_geom_bond_distance
C1 N2 1.503(3)
C1 C3 1.525(3)
C1 C4 1.506(4)
C1 H5 0.962(9)
N2 C6 1.486(3)
N2 H7 0.900(9)
N2 H8 0.894(9)
C3 C9 1.518(3)
C3 H10 0.962(8)
C3 H11 0.965(9)
C4 O12 1.215(4)
C4 N13 1.340(4)
C6 C9 1.522(3)
C6 H14 0.965(9)
C6 H15 0.961(9)
C9 H16 0.970(9)
C9 H17 0.955(9)
N13 H18 0.89(1)
N13 H19 0.888(9)
C20 C21 1.384(3)
C20 C22 1.394(3)
C20 C23 1.506(3)
C21 C24 1.400(3)
C21 H25 0.942(9)
C22 C26 1.398(3)
C22 H27 0.921(9)
C23 O28 1.400(3)
C23 C29 1.540(3)
C23 H30 1.04(1)
C24 C31 1.359(3)
C24 H32 0.935(9)
C26 C31 1.381(3)
C26 H33 0.952(9)
O28 H34 0.82(1)
C29 O35 1.247(3)
C29 O36 1.253(2)
C31 H37 0.918(9)
